data_4325507
loop_
_publ_author_name
'Traian D. Pasatoiu'
'Jean-Pascal Sutter'
'Augustin M. Madalan'
'Fatima Zohra Chiboub Fellah'
'Carine Duhayon'
'Marius Andruh'

_publ_contact_author_email 'jean-pascal.sutter@lcc-toulouse.fr '
_publ_contact_author_fax '(33) 5 61 55 30 03'
_publ_contact_author_name 'JP Sutter'
_publ_contact_author_phone '(33) 5 61 33 31 57'
_publ_section_title
;
 Preparation, Crystal Structures, and Magnetic Features for a Series of
 Dinuclear [NiIILnIII] Schiff-Base Complexes: Evidence for Slow Relaxation
 of the Magnetization for the DyIII Derivative
;
_journal_name_full 'Inorganic Chemistry'
_journal_page_first 5890
_journal_page_last 5898
_journal_paper_doi 10.1021/ic2004276
_journal_volume 50
_journal_year 2011
_chemical_formula_sum 'C23 H26 N7 Ni O13 Pr'
_chemical_formula_weight 808.13
_chemical_name_systematic
;
 ?
;
_space_group_IT_number 14
_symmetry_cell_setting monoclinic
_symmetry_space_group_name_Hall '-P 2yn'
_symmetry_space_group_name_H-M 'P 1 21/n 1'
_atom_sites_solution_hydrogens geom
_atom_sites_solution_primary direct
_atom_sites_solution_secondary difmap
_audit_creation_method SHELXL-97
_cell_angle_alpha 90.00
_cell_angle_beta 91.811(3)
_cell_angle_gamma 90.00
_cell_formula_units_Z 4
_cell_length_a 9.8353(3)
_cell_length_b 17.3914(7)
_cell_length_c 18.1987(6)
_cell_measurement_reflns_used 38436
_cell_measurement_temperature 293(2)
_cell_measurement_theta_max 33.62
_cell_measurement_theta_min 2.24
_cell_volume 3111.33(19)
_computing_cell_refinement X-Area
_computing_data_collection X-Area
_computing_data_reduction X-Area
_computing_structure_refinement 'SHELXL-97 (Sheldrick, 1997)'
_computing_structure_solution 'SHELXS-97 (Sheldrick, 1997)'
_diffrn_ambient_temperature 293(2)
_diffrn_measured_fraction_theta_full 0.990
_diffrn_measured_fraction_theta_max 0.990
_diffrn_measurement_device_type 'STOE-IPDS II'
_diffrn_measurement_method 'omega scans'
_diffrn_radiation_monochromator graphite
_diffrn_radiation_source 'fine-focus sealed tube'
_diffrn_radiation_type MoK\a
_diffrn_radiation_wavelength 0.71073
_diffrn_reflns_av_R_equivalents 0.0581
_diffrn_reflns_av_sigmaI/netI 0.0471
_diffrn_reflns_limit_h_max 13
_diffrn_reflns_limit_h_min -15
_diffrn_reflns_limit_k_max 26
_diffrn_reflns_limit_k_min -27
_diffrn_reflns_limit_l_max 28
_diffrn_reflns_limit_l_min -28
_diffrn_reflns_number 40699
_diffrn_reflns_theta_full 33.50
_diffrn_reflns_theta_max 33.50
_diffrn_reflns_theta_min 2.38
_exptl_absorpt_coefficient_mu 2.225
_exptl_absorpt_correction_T_max 0.6773
_exptl_absorpt_correction_T_min 0.3148
_exptl_absorpt_correction_type multi-scan
_exptl_crystal_colour violet
_exptl_crystal_density_diffrn 1.725
_exptl_crystal_description prism
_exptl_crystal_F_000 1616
_exptl_crystal_size_max 0.55
_exptl_crystal_size_mid 0.35
_exptl_crystal_size_min 0.15
_refine_diff_density_max 0.519
_refine_diff_density_min -1.790
_refine_diff_density_rms 0.110
_refine_ls_extinction_method none
_refine_ls_goodness_of_fit_ref 1.073
_refine_ls_hydrogen_treatment constr
_refine_ls_matrix_type full
_refine_ls_number_parameters 408
_refine_ls_number_reflns 12075
_refine_ls_number_restraints 0
_refine_ls_restrained_S_all 1.073
_refine_ls_R_factor_all 0.0772
_refine_ls_R_factor_gt 0.0480
_refine_ls_shift/su_max 0.009
_refine_ls_shift/su_mean 0.000
_refine_ls_structure_factor_coef Fsqd
_refine_ls_weighting_details 'calc w=1/[\s^2^(Fo^2^)+(0.0389P)^2^+1.2391P] where P=(Fo^2^+2Fc^2^)/3'
_refine_ls_weighting_scheme calc
_refine_ls_wR_factor_gt 0.0942
_refine_ls_wR_factor_ref 0.1028
_reflns_number_gt 8543
_reflns_number_total 12075
_reflns_threshold_expression >2sigma(I)
_cod_data_source_file ic2004276_si_003.cif
_cod_data_source_block tr41
_cod_database_code 4325507

loop_
_symmetry_equiv_pos_as_xyz
'x, y, z'
'-x+1/2, y+1/2, -z+1/2'
'-x, -y, -z'
'x-1/2, -y-1/2, z-1/2'

loop_
_atom_site_label
_atom_site_type_symbol
_atom_site_fract_x
_atom_site_fract_y
_atom_site_fract_z
_atom_site_U_iso_or_equiv
_atom_site_adp_type
_atom_site_occupancy
_atom_site_symmetry_multiplicity
_atom_site_calc_flag
_atom_site_refinement_flags
C1 C 0.1575(5) 0.7186(3) 0.1186(3) 0.0831(15) Uani 1 1 d .
H1A H 0.1971 0.7246 0.0714 0.125 Uiso 1 1 calc R
H1B H 0.1063 0.7639 0.1299 0.125 Uiso 1 1 calc R
H1C H 0.0982 0.6747 0.1177 0.125 Uiso 1 1 calc R
C2 C 0.2243(3) 0.69634(18) 0.2454(2) 0.0484(7) Uani 1 1 d .
C3 C 0.0925(4) 0.7015(2) 0.2683(3) 0.0655(11) Uani 1 1 d .
H3 H 0.0226 0.7136 0.2347 0.079 Uiso 1 1 calc R
C4 C 0.0641(4) 0.6887(3) 0.3409(3) 0.0687(12) Uani 1 1 d .
H4 H -0.0248 0.6927 0.3565 0.082 Uiso 1 1 calc R
C5 C 0.1667(4) 0.6702(2) 0.3901(3) 0.0606(10) Uani 1 1 d .
H5 H 0.1469 0.6614 0.4390 0.073 Uiso 1 1 calc R
C6 C 0.3017(3) 0.6644(2) 0.3678(2) 0.0465(7) Uani 1 1 d .
C7 C 0.3334(3) 0.67849(17) 0.29475(19) 0.0415(6) Uani 1 1 d .
C8 C 0.4015(3) 0.6442(2) 0.42562(19) 0.0475(7) Uani 1 1 d .
H8 H 0.3718 0.6453 0.4736 0.057 Uiso 1 1 calc R
C9 C 0.6071(4) 0.6066(2) 0.48380(17) 0.0519(8) Uani 1 1 d .
H9A H 0.5480 0.6027 0.5253 0.062 Uiso 1 1 calc R
H9B H 0.6716 0.6478 0.4939 0.062 Uiso 1 1 calc R
C10 C 0.6827(4) 0.5322(2) 0.47518(19) 0.0578(9) Uani 1 1 d .
H10A H 0.6232 0.4953 0.4505 0.069 Uiso 1 1 calc R
H10B H 0.7065 0.5119 0.5235 0.069 Uiso 1 1 calc R
C11 C 0.8106(4) 0.5406(3) 0.43222(18) 0.0596(10) Uani 1 1 d .
H11A H 0.8653 0.5818 0.4535 0.072 Uiso 1 1 calc R
H11B H 0.8630 0.4935 0.4366 0.072 Uiso 1 1 calc R
C12 C 0.8708(4) 0.5311(2) 0.31029(18) 0.0496(7) Uani 1 1 d .
H12 H 0.9400 0.5018 0.3322 0.059 Uiso 1 1 calc R
C13 C 0.8778(3) 0.5409(2) 0.23125(18) 0.0473(7) Uani 1 1 d .
C14 C 0.9881(5) 0.5057(3) 0.1976(2) 0.0763(14) Uani 1 1 d .
H14 H 1.0483 0.4762 0.2262 0.092 Uiso 1 1 calc R
C15 C 1.0098(5) 0.5136(3) 0.1244(3) 0.0815(15) Uani 1 1 d .
H15 H 1.0850 0.4905 0.1038 0.098 Uiso 1 1 calc R
C16 C 0.9197(5) 0.5559(3) 0.0811(2) 0.0648(10) Uani 1 1 d .
H16 H 0.9327 0.5606 0.0309 0.078 Uiso 1 1 calc R
C17 C 0.8103(3) 0.59101(19) 0.11258(18) 0.0448(7) Uani 1 1 d .
C18 C 0.7863(3) 0.58493(17) 0.18835(17) 0.0396(6) Uani 1 1 d .
C19 C 0.7359(6) 0.6486(3) -0.0019(2) 0.0744(13) Uani 1 1 d .
H19A H 0.6654 0.6816 -0.0215 0.112 Uiso 1 1 calc R
H19B H 0.7320 0.6000 -0.0269 0.112 Uiso 1 1 calc R
H19C H 0.8229 0.6720 -0.0089 0.112 Uiso 1 1 calc R
C20 C 0.4427(4) 0.4706(2) 0.2625(2) 0.0572(9) Uani 1 1 d .
C21 C 0.3593(6) 0.4133(3) 0.2235(4) 0.106(2) Uani 1 1 d .
H21A H 0.2825 0.4004 0.2523 0.160 Uiso 1 1 calc R
H21B H 0.4126 0.3680 0.2154 0.160 Uiso 1 1 calc R
H21C H 0.3279 0.4340 0.1770 0.160 Uiso 1 1 calc R
C22 C 0.7370(4) 0.7881(2) 0.3490(2) 0.0504(7) Uani 1 1 d .
C23 C 0.7825(8) 0.8682(3) 0.3531(4) 0.108(2) Uani 1 1 d .
H23A H 0.8686 0.8708 0.3794 0.162 Uiso 1 1 calc R
H23B H 0.7167 0.8983 0.3782 0.162 Uiso 1 1 calc R
H23C H 0.7922 0.8880 0.3043 0.162 Uiso 1 1 calc R
N1 n 0.5252(3) 0.62517(16) 0.41700(14) 0.0428(5) Uani 1 1 d .
N2 n 0.7833(3) 0.55718(16) 0.35350(14) 0.0423(5) Uani 1 1 d .
N3 n 0.4019(3) 0.86208(18) 0.1323(2) 0.0644(9) Uani 1 1 d .
N4 n 0.3952(4) 0.5875(2) 0.0551(2) 0.0715(10) Uani 1 1 d .
N5 n 0.7753(3) 0.81311(17) 0.13152(17) 0.0515(7) Uani 1 1 d .
N6 n 0.5069(3) 0.51594(17) 0.29025(17) 0.0530(7) Uani 1 1 d .
N7 n 0.7064(3) 0.72654(17) 0.34432(16) 0.0448(6) Uani 1 1 d .
Ni2 Ni 0.61521(4) 0.61754(2) 0.319260(19) 0.03563(8) Uani 1 1 d .
O1 O 0.2635(2) 0.70760(15) 0.17384(15) 0.0580(6) Uani 1 1 d .
O2 O 0.4583(2) 0.67660(13) 0.26896(12) 0.0412(4) Uani 1 1 d .
O3 O 0.6814(2) 0.62091(13) 0.21491(11) 0.0408(4) Uani 1 1 d .
O4 O 0.7171(3) 0.63688(15) 0.07493(12) 0.0539(6) Uani 1 1 d .
O5 O 0.4010(3) 0.81648(16) 0.07890(17) 0.0680(8) Uani 1 1 d .
O6 O 0.4620(3) 0.84015(15) 0.19101(16) 0.0620(7) Uani 1 1 d .
O7 O 0.3483(4) 0.92454(18) 0.1285(3) 0.1059(15) Uani 1 1 d .
O8 O 0.4342(4) 0.57210(16) 0.11935(17) 0.0716(8) Uani 1 1 d .
O9 O 0.4199(3) 0.65531(17) 0.03211(15) 0.0700(8) Uani 1 1 d .
O10 O 0.3353(5) 0.5416(2) 0.0162(2) 0.1217(17) Uani 1 1 d .
O11 O 0.6865(3) 0.80650(16) 0.08032(15) 0.0627(7) Uani 1 1 d .
O12 O 0.7558(3) 0.77576(17) 0.18842(15) 0.0600(7) Uani 1 1 d .
O13 O 0.8755(3) 0.8537(2) 0.1255(2) 0.0880(11) Uani 1 1 d .
Pr1 Pr 0.530673(17) 0.707138(9) 0.149097(9) 0.03951(5) Uani 1 1 d .

loop_
_atom_site_aniso_label
_atom_site_aniso_U_11
_atom_site_aniso_U_22
_atom_site_aniso_U_33
_atom_site_aniso_U_23
_atom_site_aniso_U_13
_atom_site_aniso_U_12
C1 0.060(2) 0.096(4) 0.091(3) 0.017(3) -0.037(2) -0.010(2)
C2 0.0381(14) 0.0398(15) 0.067(2) 0.0038(15) -0.0055(14) -0.0034(12)
C3 0.0349(15) 0.059(2) 0.102(3) 0.005(2) -0.0107(18) 0.0002(15)
C4 0.0334(16) 0.068(2) 0.105(4) -0.002(2) 0.0144(19) -0.0007(16)
C5 0.0425(17) 0.060(2) 0.080(3) -0.008(2) 0.0155(17) -0.0016(16)
C6 0.0378(15) 0.0466(16) 0.0557(19) -0.0053(15) 0.0105(13) 0.0001(12)
C7 0.0332(13) 0.0366(13) 0.0546(17) -0.0031(13) 0.0003(12) -0.0005(11)
C8 0.0480(17) 0.0519(18) 0.0434(16) -0.0026(14) 0.0120(13) -0.0032(14)
C9 0.0498(17) 0.074(2) 0.0316(13) -0.0001(15) 0.0026(12) -0.0061(17)
C10 0.071(2) 0.064(2) 0.0380(16) 0.0147(16) -0.0032(15) -0.0050(19)
C11 0.060(2) 0.081(3) 0.0383(16) 0.0090(17) -0.0048(14) 0.0203(19)
C12 0.0536(18) 0.0508(17) 0.0439(16) 0.0008(14) -0.0035(14) 0.0166(15)
C13 0.0501(17) 0.0498(17) 0.0422(15) -0.0058(14) 0.0038(13) 0.0121(14)
C14 0.070(3) 0.098(3) 0.061(2) -0.004(2) 0.007(2) 0.043(3)
C15 0.075(3) 0.107(4) 0.063(3) -0.015(3) 0.018(2) 0.040(3)
C16 0.074(3) 0.077(3) 0.0442(18) -0.0106(19) 0.0189(18) 0.011(2)
C17 0.0517(17) 0.0443(15) 0.0388(14) -0.0055(13) 0.0069(13) 0.0009(13)
C18 0.0424(15) 0.0376(13) 0.0390(14) -0.0040(12) 0.0035(12) 0.0013(11)
C19 0.121(4) 0.068(3) 0.0348(17) 0.0040(17) 0.015(2) 0.011(3)
C20 0.056(2) 0.0477(18) 0.068(2) 0.0043(18) 0.0004(17) -0.0050(16)
C21 0.103(4) 0.077(3) 0.139(6) -0.025(4) -0.008(4) -0.032(3)
C22 0.0517(17) 0.0496(18) 0.0497(17) 0.0012(15) -0.0002(14) 0.0015(15)
C23 0.156(6) 0.054(3) 0.113(5) 0.000(3) -0.005(4) -0.025(3)
N1 0.0404(12) 0.0513(14) 0.0370(12) 0.0010(11) 0.0050(10) -0.0051(11)
N2 0.0423(13) 0.0484(14) 0.0359(12) 0.0050(11) -0.0010(10) 0.0080(11)
N3 0.0525(17) 0.0418(15) 0.097(3) 0.0058(16) -0.0250(17) -0.0007(13)
N4 0.091(3) 0.0553(18) 0.066(2) -0.0071(17) -0.0206(19) -0.0161(18)
N5 0.0565(17) 0.0486(15) 0.0502(16) 0.0050(13) 0.0122(13) -0.0060(13)
N6 0.0582(17) 0.0468(15) 0.0539(16) 0.0050(13) -0.0035(14) -0.0039(13)
N7 0.0382(12) 0.0487(14) 0.0479(14) 0.0004(12) 0.0051(11) -0.0022(11)
Ni2 0.03369(16) 0.04148(18) 0.03180(16) 0.00289(15) 0.00210(13) 0.00159(14)
O1 0.0460(12) 0.0624(15) 0.0644(15) 0.0126(13) -0.0179(11) -0.0044(12)
O2 0.0314(9) 0.0506(11) 0.0415(10) 0.0064(10) 0.0010(8) 0.0024(8)
O3 0.0447(11) 0.0445(11) 0.0335(9) 0.0036(9) 0.0046(8) 0.0102(9)
O4 0.0761(17) 0.0542(14) 0.0318(10) 0.0026(10) 0.0071(11) 0.0103(12)
O5 0.0789(19) 0.0508(14) 0.0722(18) 0.0093(14) -0.0299(15) -0.0027(13)
O6 0.0658(16) 0.0482(13) 0.0708(17) -0.0054(13) -0.0174(14) 0.0040(12)
O7 0.098(3) 0.0523(17) 0.163(4) -0.005(2) -0.059(3) 0.0211(17)
O8 0.100(2) 0.0506(15) 0.0631(17) 0.0046(13) -0.0138(16) -0.0149(15)
O9 0.098(2) 0.0573(15) 0.0533(15) 0.0020(13) -0.0246(15) -0.0153(15)
O10 0.179(4) 0.082(3) 0.101(3) -0.018(2) -0.051(3) -0.049(3)
O11 0.0821(19) 0.0618(16) 0.0441(13) 0.0089(12) -0.0004(13) -0.0111(14)
O12 0.0581(15) 0.0733(17) 0.0485(13) 0.0184(13) -0.0031(11) -0.0169(13)
O13 0.070(2) 0.097(2) 0.098(3) 0.024(2) 0.0104(18) -0.0380(18)
Pr1 0.04597(9) 0.03646(7) 0.03558(7) 0.00429(7) -0.00673(6) -0.00232(7)

loop_
_atom_type_symbol
_atom_type_description
_atom_type_scat_dispersion_real
_atom_type_scat_dispersion_imag
_atom_type_scat_source
C C 0.0033 0.0016 'International Tables Vol C Tables 4.2.6.8 and 6.1.1.4'
H H 0.0000 0.0000 'International Tables Vol C Tables 4.2.6.8 and 6.1.1.4'
N N 0.0061 0.0033 'International Tables Vol C Tables 4.2.6.8 and 6.1.1.4'
Ni Ni 0.3393 1.1124 'International Tables Vol C Tables 4.2.6.8 and 6.1.1.4'
O O 0.0106 0.0060 'International Tables Vol C Tables 4.2.6.8 and 6.1.1.4'
Pr Pr -0.2180 2.8214 'International Tables Vol C Tables 4.2.6.8 and 6.1.1.4'

loop_
_geom_angle_atom_site_label_1
_geom_angle_atom_site_label_2
_geom_angle_atom_site_label_3
_geom_angle
O1 C1 H1A 109.5
O1 C1 H1B 109.5
H1A C1 H1B 109.5
O1 C1 H1C 109.5
H1A C1 H1C 109.5
H1B C1 H1C 109.5
C3 C2 O1 124.6(3)
C3 C2 C7 121.7(4)
O1 C2 C7 113.7(3)
C2 C3 C4 120.0(4)
C2 C3 H3 120.0
C4 C3 H3 120.0
C5 C4 C3 119.9(4)
C5 C4 H4 120.1
C3 C4 H4 120.1
C4 C5 C6 121.0(4)
C4 C5 H5 119.5
C6 C5 H5 119.5
C7 C6 C5 120.2(3)
C7 C6 C8 124.3(3)
C5 C6 C8 115.5(3)
O2 C7 C6 124.6(3)
O2 C7 C2 118.2(3)
C6 C7 C2 117.2(3)
N1 C8 C6 126.6(3)
N1 C8 H8 116.7
C6 C8 H8 116.7
N1 C9 C10 111.2(3)
N1 C9 H9A 109.4
C10 C9 H9A 109.4
N1 C9 H9B 109.4
C10 C9 H9B 109.4
H9A C9 H9B 108.0
C9 C10 C11 113.2(3)
C9 C10 H10A 108.9
C11 C10 H10A 108.9
C9 C10 H10B 108.9
C11 C10 H10B 108.9
H10A C10 H10B 107.7
N2 C11 C10 113.1(3)
N2 C11 H11A 109.0
C10 C11 H11A 109.0
N2 C11 H11B 109.0
C10 C11 H11B 109.0
H11A C11 H11B 107.8
N2 C12 C13 128.8(3)
N2 C12 H12 115.6
C13 C12 H12 115.6
C18 C13 C14 119.2(3)
C18 C13 C12 124.5(3)
C14 C13 C12 116.3(3)
C15 C14 C13 122.1(4)
C15 C14 H14 119.0
C13 C14 H14 119.0
C14 C15 C16 119.6(4)
C14 C15 H15 120.2
C16 C15 H15 120.2
C17 C16 C15 119.6(4)
C17 C16 H16 120.2
C15 C16 H16 120.2
C16 C17 O4 124.4(3)
C16 C17 C18 122.0(3)
O4 C17 C18 113.5(3)
O3 C18 C13 123.7(3)
O3 C18 C17 118.8(3)
C13 C18 C17 117.5(3)
O4 C19 H19A 109.5
O4 C19 H19B 109.5
H19A C19 H19B 109.5
O4 C19 H19C 109.5
H19A C19 H19C 109.5
H19B C19 H19C 109.5
N6 C20 C21 177.5(5)
C20 C21 H21A 109.5
C20 C21 H21B 109.5
H21A C21 H21B 109.5
C20 C21 H21C 109.5
H21A C21 H21C 109.5
H21B C21 H21C 109.5
N7 C22 C23 177.4(5)
C22 C23 H23A 109.5
C22 C23 H23B 109.5
H23A C23 H23B 109.5
C22 C23 H23C 109.5
H23A C23 H23C 109.5
H23B C23 H23C 109.5
C8 N1 C9 117.0(3)
C8 N1 Ni2 125.0(2)
C9 N1 Ni2 118.0(2)
C12 N2 C11 115.2(3)
C12 N2 Ni2 123.7(2)
C11 N2 Ni2 121.2(2)
O7 N3 O5 122.2(4)
O7 N3 O6 120.7(4)
O5 N3 O6 117.1(3)
O7 N3 Pr1 177.2(4)
O5 N3 Pr1 60.12(17)
O6 N3 Pr1 57.04(17)
O10 N4 O8 122.5(4)
O10 N4 O9 120.9(4)
O8 N4 O9 116.6(3)
O10 N4 Pr1 176.7(4)
O8 N4 Pr1 59.55(19)
O9 N4 Pr1 57.11(18)
O13 N5 O12 121.5(4)
O13 N5 O11 121.9(3)
O12 N5 O11 116.5(3)
C20 N6 Ni2 165.9(3)
C22 N7 Ni2 167.8(3)
N1 Ni2 O3 170.85(10)
N1 Ni2 N2 97.97(11)
O3 Ni2 N2 91.13(9)
N1 Ni2 O2 90.90(10)
O3 Ni2 O2 80.00(8)
N2 Ni2 O2 171.11(10)
N1 Ni2 N6 92.48(12)
O3 Ni2 N6 87.97(11)
N2 Ni2 N6 92.47(12)
O2 Ni2 N6 86.63(10)
N1 Ni2 N7 86.93(11)
O3 Ni2 N7 91.68(10)
N2 Ni2 N7 93.48(11)
O2 Ni2 N7 87.46(10)
N6 Ni2 N7 174.04(11)
N1 Ni2 Pr1 130.16(8)
O3 Ni2 Pr1 40.71(6)
N2 Ni2 Pr1 131.24(8)
O2 Ni2 Pr1 40.09(6)
N6 Ni2 Pr1 92.67(8)
N7 Ni2 Pr1 83.21(8)
C2 O1 C1 117.3(3)
C2 O1 Pr1 117.48(18)
C1 O1 Pr1 125.2(3)
C7 O2 Ni2 123.2(2)
C7 O2 Pr1 128.72(19)
Ni2 O2 Pr1 106.24(9)
C18 O3 Ni2 127.64(19)
C18 O3 Pr1 126.46(18)
Ni2 O3 Pr1 105.88(9)
C17 O4 C19 117.6(3)
C17 O4 Pr1 118.66(18)
C19 O4 Pr1 123.5(2)
N3 O5 Pr1 95.2(2)
N3 O6 Pr1 98.2(2)
N4 O8 Pr1 95.8(2)
N4 O9 Pr1 97.8(2)
N5 O11 Pr1 96.17(19)
N5 O12 Pr1 99.4(2)
O2 Pr1 O3 66.46(7)
O2 Pr1 O9 124.06(9)
O3 Pr1 O9 116.12(9)
O2 Pr1 O6 80.64(9)
O3 Pr1 O6 125.87(8)
O9 Pr1 O6 117.86(9)
O2 Pr1 O8 82.56(9)
O3 Pr1 O8 75.74(9)
O9 Pr1 O8 49.73(9)
O6 Pr1 O8 142.49(11)
O2 Pr1 O12 97.31(8)
O3 Pr1 O12 69.02(8)
O9 Pr1 O12 137.52(10)
O6 Pr1 O12 74.35(9)
O8 Pr1 O12 141.26(10)
O2 Pr1 O5 117.24(10)
O3 Pr1 O5 170.49(9)
O9 Pr1 O5 69.85(9)
O6 Pr1 O5 49.43(9)
O8 Pr1 O5 112.98(9)
O12 Pr1 O5 101.53(9)
O2 Pr1 O4 127.22(7)
O3 Pr1 O4 62.20(7)
O9 Pr1 O4 71.88(10)
O6 Pr1 O4 141.27(9)
O8 Pr1 O4 74.08(10)
O12 Pr1 O4 75.60(9)
O5 Pr1 O4 115.41(9)
O2 Pr1 O11 140.70(8)
O3 Pr1 O11 106.60(9)
O9 Pr1 O11 94.30(9)
O6 Pr1 O11 73.17(10)
O8 Pr1 O11 135.05(10)
O12 Pr1 O11 47.89(8)
O5 Pr1 O11 64.75(10)
O4 Pr1 O11 68.62(9)
O2 Pr1 O1 61.49(7)
O3 Pr1 O1 120.74(7)
O9 Pr1 O1 75.15(10)
O6 Pr1 O1 71.02(9)
O8 Pr1 O1 71.49(10)
O12 Pr1 O1 141.68(9)
O5 Pr1 O1 67.19(9)
O4 Pr1 O1 142.71(9)
O11 Pr1 O1 131.46(9)
O2 Pr1 N4 103.28(10)
O3 Pr1 N4 96.19(9)
O9 Pr1 N4 25.12(10)
O6 Pr1 N4 133.75(10)
O8 Pr1 N4 24.62(9)
O12 Pr1 N4 147.23(11)
O5 Pr1 N4 91.44(10)
O4 Pr1 N4 71.65(11)
O11 Pr1 N4 116.01(10)
O1 Pr1 N4 71.09(11)
O2 Pr1 N3 99.05(10)
O3 Pr1 N3 150.09(9)
O9 Pr1 N3 93.74(10)
O6 Pr1 N3 24.74(9)
O8 Pr1 N3 130.27(10)
O12 Pr1 N3 88.20(9)
O5 Pr1 N3 24.69(10)
O4 Pr1 N3 132.09(10)
O11 Pr1 N3 67.24(10)
O1 Pr1 N3 66.42(9)
N4 Pr1 N3 112.98(10)

loop_
_geom_bond_atom_site_label_1
_geom_bond_atom_site_label_2
_geom_bond_distance
C1 O1 1.438(4)
C1 H1A 0.9600
C1 H1B 0.9600
C1 H1C 0.9600
C2 C3 1.378(5)
C2 O1 1.384(5)
C2 C7 1.411(4)
C3 C4 1.378(7)
C3 H3 0.9300
C4 C5 1.366(6)
C4 H4 0.9300
C5 C6 1.404(5)
C5 H5 0.9300
C6 C7 1.397(5)
C6 C8 1.458(5)
C7 O2 1.330(4)
C8 N1 1.276(4)
C8 H8 0.9300
C9 N1 1.473(4)
C9 C10 1.503(6)
C9 H9A 0.9700
C9 H9B 0.9700
C10 C11 1.509(5)
C10 H10A 0.9700
C10 H10B 0.9700
C11 N2 1.478(4)
C11 H11A 0.9700
C11 H11B 0.9700
C12 N2 1.268(4)
C12 C13 1.452(5)
C12 H12 0.9300
C13 C18 1.401(4)
C13 C14 1.402(5)
C14 C15 1.363(6)
C14 H14 0.9300
C15 C16 1.380(6)
C15 H15 0.9300
C16 C17 1.378(5)
C16 H16 0.9300
C17 O4 1.381(4)
C17 C18 1.410(4)
C18 O3 1.312(4)
C19 O4 1.432(4)
C19 H19A 0.9600
C19 H19B 0.9600
C19 H19C 0.9600
C20 N6 1.121(5)
C20 C21 1.460(6)
C21 H21A 0.9600
C21 H21B 0.9600
C21 H21C 0.9600
C22 N7 1.115(4)
C22 C23 1.465(6)
C23 H23A 0.9600
C23 H23B 0.9600
C23 H23C 0.9600
N1 Ni2 2.016(3)
N2 Ni2 2.039(2)
N3 O7 1.208(4)
N3 O5 1.254(5)
N3 O6 1.264(4)
N3 Pr1 2.989(3)
N4 O10 1.208(4)
N4 O8 1.249(4)
N4 O9 1.277(4)
N4 Pr1 2.982(3)
N5 O13 1.221(4)
N5 O12 1.242(4)
N5 O11 1.262(4)
N6 Ni2 2.122(3)
N7 Ni2 2.140(3)
Ni2 O3 2.028(2)
Ni2 O2 2.046(2)
Ni2 Pr1 3.5421(4)
O1 Pr1 2.680(3)
O2 Pr1 2.376(2)
O3 Pr1 2.402(2)
O4 Pr1 2.614(3)
O5 Pr1 2.602(3)
O6 Pr1 2.534(3)
O8 Pr1 2.584(3)
O9 Pr1 2.527(3)
O11 Pr1 2.650(3)
O12 Pr1 2.596(3)
